data_7108767
loop_
_publ_author_name
'Tatsuya Kawamoto'
'Narumi Suzuki'
'Takeshi Ono'
'Dafei Gong'
'Takumi Konno'

_publ_section_title
;
 Chirality transfer based on reversible C-C bond formation/breaking in
 nickel(II) complexes
;
_journal_name_full Chem.Commun.
_journal_page_first 668
_journal_paper_doi 10.1039/c2cc36332a
_journal_volume 49
_journal_year 2013
_chemical_formula_moiety 'C32 H36 N2 Ni S2 '
_chemical_formula_sum 'C32 H36 N2 Ni S2'
_chemical_formula_weight 571.47
_space_group_IT_number 19
_symmetry_cell_setting orthorhombic
_symmetry_Int_Tables_number 19
_symmetry_space_group_name_Hall 'P 2ac 2ab'
_symmetry_space_group_name_H-M 'P 21 21 21'
_cell_angle_alpha 90.0000
_cell_angle_beta 90.0000
_cell_angle_gamma 90.0000
_cell_formula_units_Z 4
_cell_length_a 11.963(3)
_cell_length_b 12.171(4)
_cell_length_c 19.720(6)
_cell_measurement_reflns_used 15394
_cell_measurement_temperature 200.1
_cell_measurement_theta_max 27.5
_cell_measurement_theta_min 3.2
_cell_volume 2871.3(15)
_computing_cell_refinement PROCESS-AUTO
_computing_data_collection PROCESS-AUTO
_computing_data_reduction CrystalStructure
_computing_publication_material 'CrystalStructure 3.7.0'
_computing_structure_refinement SHELXL
_computing_structure_solution SIR92
_diffrn_detector_area_resol_mean 10.00
_diffrn_measured_fraction_theta_full 0.995
_diffrn_measured_fraction_theta_max 0.995
_diffrn_measurement_device_type 'Rigaku RAXIS-RAPID'
_diffrn_measurement_method \w
_diffrn_radiation_type 'Mo K\a'
_diffrn_radiation_wavelength 0.71075
_diffrn_reflns_av_R_equivalents 0.058
_diffrn_reflns_limit_h_max 15
_diffrn_reflns_limit_h_min -15
_diffrn_reflns_limit_k_max 15
_diffrn_reflns_limit_k_min -15
_diffrn_reflns_limit_l_max 24
_diffrn_reflns_limit_l_min -25
_diffrn_reflns_number 27958
_diffrn_reflns_theta_full 27.47
_diffrn_reflns_theta_max 27.47
_exptl_absorpt_coefficient_mu 0.845
_exptl_absorpt_correction_T_max 0.919
_exptl_absorpt_correction_T_min 0.672
_exptl_absorpt_correction_type multi-scan
_exptl_absorpt_process_details
;
Higashi, T. (1995). Program for Absorption Correction.
Rigaku Corporation, Tokyo, Japan.
;
_exptl_crystal_colour purple
_exptl_crystal_density_diffrn 1.322
_exptl_crystal_density_method 'not measured'
_exptl_crystal_description needle
_exptl_crystal_F_000 1208.00
_exptl_crystal_size_max 0.20
_exptl_crystal_size_mid 0.20
_exptl_crystal_size_min 0.10
_refine_diff_density_max 0.25
_refine_diff_density_min -0.35
_refine_ls_abs_structure_details 'Flack, H. D. (1983), Acta Cryst. A39, 876-881. 2877 Friedel Pairs'
_refine_ls_abs_structure_Flack -0.021(12)
_refine_ls_extinction_method none
_refine_ls_goodness_of_fit_ref 1.030
_refine_ls_hydrogen_treatment refall
_refine_ls_number_parameters 479
_refine_ls_number_reflns 6543
_refine_ls_R_factor_gt 0.0432
_refine_ls_shift/su_max 0.0010
_refine_ls_structure_factor_coef Fsqd
_refine_ls_weighting_details 'w = 1/[\s^2^(Fo^2^)+(0.0441P)^2^+0.1377P] where P=(Fo^2^+2Fc^2^)/3'
_refine_ls_weighting_scheme calc
_refine_ls_wR_factor_ref 0.0934
_reflns_number_gt 4638
_reflns_number_total 6543
_reflns_threshold_expression F^2^>2.0\s(F^2^)
_cod_data_source_file c2cc36332a.txt
_cod_data_source_block '_complex3'
_cod_original_cell_volume 2871.4(15)
_cod_original_formula_sum 'C32 H36 N2 Ni S2 '
_cod_database_code 7108767

loop_
_symmetry_equiv_pos_site_id
_symmetry_equiv_pos_as_xyz
1 +X,+Y,+Z
2 1/2+X,1/2-Y,-Z
3 -X,1/2+Y,1/2-Z
4 1/2-X,-Y,1/2+Z

loop_
_atom_site_label
_atom_site_type_symbol
_atom_site_fract_x
_atom_site_fract_y
_atom_site_fract_z
_atom_site_U_iso_or_equiv
_atom_site_adp_type
_atom_site_occupancy
_atom_site_symmetry_multiplicity
_atom_site_calc_flag
Ni(1) Ni 0.71324(3) 0.18354(3) 0.38955(2) 0.05193(13) Uani 1.00 1 d
S(1) S 0.57740(8) 0.12471(10) 0.33021(5) 0.0744(3) Uani 1.00 1 d
S(2) S 0.65902(6) 0.35050(8) 0.38989(6) 0.0714(2) Uani 1.00 1 d
N(1) N 0.76521(18) 0.0440(2) 0.39663(12) 0.0458(5) Uani 1.00 1 d
N(2) N 0.8371(2) 0.2251(2) 0.43518(12) 0.0447(5) Uani 1.00 1 d
C(1) C 0.6160(2) -0.0113(3) 0.32879(14) 0.0589(9) Uani 1.00 1 d
C(2) C 0.5565(3) -0.0967(5) 0.29320(19) 0.0769(13) Uani 1.00 1 d
C(3) C 0.5925(4) -0.2004(5) 0.2963(2) 0.0860(15) Uani 1.00 1 d
C(4) C 0.6858(3) -0.2310(4) 0.33472(19) 0.0736(12) Uani 1.00 1 d
C(5) C 0.7454(3) -0.1526(2) 0.36847(17) 0.0579(9) Uani 1.00 1 d
C(6) C 0.7131(2) -0.0415(2) 0.36580(12) 0.0505(7) Uani 1.00 1 d
C(7) C 0.8688(2) 0.0268(2) 0.43498(14) 0.0415(6) Uani 1.00 1 d
C(8) C 0.7741(2) 0.0173(2) 0.55596(13) 0.0437(6) Uani 1.00 1 d
C(9) C 0.8537(2) -0.0283(2) 0.50396(13) 0.0423(6) Uani 1.00 1 d
C(10) C 0.9204(2) -0.1097(2) 0.52287(19) 0.0571(8) Uani 1.00 1 d
C(11) C 0.9125(3) -0.1544(3) 0.5940(2) 0.0735(11) Uani 1.00 1 d
C(12) C 0.8260(2) -0.0903(3) 0.63405(18) 0.0633(9) Uani 1.00 1 d
C(13) C 0.7152(2) -0.0807(2) 0.59393(13) 0.0505(7) Uani 1.00 1 d
C(14) C 0.8425(3) 0.0345(3) 0.62241(18) 0.0621(9) Uani 1.00 1 d
C(15) C 0.6725(3) -0.1771(3) 0.5528(2) 0.0588(8) Uani 1.00 1 d
C(16) C 0.6202(4) -0.0410(4) 0.6406(2) 0.0728(11) Uani 1.00 1 d
C(17) C 0.7696(2) 0.4046(2) 0.43541(17) 0.0571(8) Uani 1.00 1 d
C(18) C 0.7798(4) 0.5159(3) 0.4535(2) 0.0751(12) Uani 1.00 1 d
C(19) C 0.8690(4) 0.5514(3) 0.4895(2) 0.0781(11) Uani 1.00 1 d
C(20) C 0.9526(4) 0.4792(3) 0.5083(2) 0.0697(10) Uani 1.00 1 d
C(21) C 0.9488(3) 0.3702(2) 0.49056(17) 0.0548(8) Uani 1.00 1 d
C(22) C 0.8549(2) 0.3309(2) 0.45411(13) 0.0478(7) Uani 1.00 1 d
C(23) C 0.9248(2) 0.1414(2) 0.44203(14) 0.0403(6) Uani 1.00 1 d
C(24) C 1.1194(2) 0.0841(2) 0.39664(16) 0.0429(6) Uani 1.00 1 d
C(25) C 1.0149(2) 0.1529(2) 0.38814(16) 0.0408(6) Uani 1.00 1 d
C(26) C 1.0084(2) 0.2175(2) 0.33409(16) 0.0505(7) Uani 1.00 1 d
C(27) C 1.1025(2) 0.2162(3) 0.28346(18) 0.0557(8) Uani 1.00 1 d
C(28) C 1.1963(2) 0.1410(2) 0.30719(16) 0.0508(7) Uani 1.00 1 d
C(29) C 1.1500(2) 0.0263(2) 0.32751(16) 0.0486(7) Uani 1.00 1 d
C(30) C 1.2197(2) 0.1621(2) 0.38322(18) 0.0544(7) Uani 1.00 1 d
C(31) C 1.2452(3) -0.0570(3) 0.3352(2) 0.0732(11) Uani 1.00 1 d
C(32) C 1.0576(3) -0.0258(3) 0.2857(2) 0.0650(9) Uani 1.00 1 d
H(21) H 1.012(2) 0.322(2) 0.5002(15) 0.055(8) Uiso 1.00 1 c
H(2) H 0.498(3) -0.057(2) 0.2724(16) 0.061(10) Uiso 1.00 1 c
H(5) H 0.813(2) -0.166(2) 0.3923(16) 0.057(9) Uiso 1.00 1 c
H(20) H 1.016(3) 0.504(3) 0.530(2) 0.097(15) Uiso 1.00 1 c
H(19) H 0.882(3) 0.640(3) 0.5057(19) 0.089(12) Uiso 1.00 1 c
H(7) H 0.914(2) -0.019(2) 0.4106(15) 0.059(9) Uiso 1.00 1 c
H(23) H 0.962(2) 0.149(2) 0.4925(14) 0.047(8) Uiso 1.00 1 c
H(16C) H 0.602(3) -0.108(4) 0.671(2) 0.109(15) Uiso 1.00 1 c
H(16B) H 0.554(3) -0.023(3) 0.617(2) 0.083(12) Uiso 1.00 1 c
H(8) H 0.726(2) 0.081(2) 0.5389(13) 0.045(7) Uiso 1.00 1 c
H(10) H 0.972(2) -0.137(2) 0.4891(17) 0.065(10) Uiso 1.00 1 c
H(11B) H 0.898(3) -0.239(3) 0.5888(18) 0.083(12) Uiso 1.00 1 c
H(11A) H 0.983(3) -0.151(2) 0.6118(18) 0.069(10) Uiso 1.00 1 c
H(12) H 0.824(2) -0.115(2) 0.6851(15) 0.052(8) Uiso 1.00 1 c
H(14A) H 0.798(3) 0.081(2) 0.6591(18) 0.070(10) Uiso 1.00 1 c
H(14B) H 0.914(2) 0.053(2) 0.6137(16) 0.050(8) Uiso 1.00 1 c
H(32A) H 1.089(3) -0.035(3) 0.236(2) 0.086(12) Uiso 1.00 1 c
H(32B) H 0.993(3) 0.026(3) 0.2796(17) 0.073(11) Uiso 1.00 1 c
H(27A) H 1.072(2) 0.196(2) 0.2372(16) 0.053(8) Uiso 1.00 1 c
H(27B) H 1.128(2) 0.281(2) 0.2757(15) 0.050(9) Uiso 1.00 1 c
H(26) H 0.941(3) 0.267(2) 0.3245(16) 0.069(10) Uiso 1.00 1 c
H(31C) H 1.214(3) -0.123(3) 0.360(2) 0.102(14) Uiso 1.00 1 c
H(28) H 1.253(2) 0.136(2) 0.2746(15) 0.051(8) Uiso 1.00 1 c
H(30B) H 1.287(3) 0.124(2) 0.3992(17) 0.071(10) Uiso 1.00 1 c
H(30A) H 1.213(2) 0.237(2) 0.4016(15) 0.057(8) Uiso 1.00 1 c
H(24) H 1.120(2) 0.037(2) 0.4408(13) 0.035(7) Uiso 1.00 1 c
H(3) H 0.546(4) -0.266(4) 0.273(2) 0.129(18) Uiso 1.00 1 c
H(4) H 0.702(4) -0.311(4) 0.339(2) 0.115(16) Uiso 1.00 1 c
H(15C) H 0.728(3) -0.210(3) 0.5287(19) 0.080(13) Uiso 1.00 1 c
H(15B) H 0.648(3) -0.241(3) 0.584(2) 0.086(12) Uiso 1.00 1 c
H(15A) H 0.604(4) -0.157(4) 0.524(2) 0.132(18) Uiso 1.00 1 c
H(16A) H 0.656(3) 0.022(3) 0.668(2) 0.100(14) Uiso 1.00 1 c
H(18) H 0.727(3) 0.559(3) 0.4432(18) 0.071(11) Uiso 1.00 1 c
H(31B) H 1.317(4) -0.022(3) 0.362(2) 0.116(16) Uiso 1.00 1 c
H(32C) H 1.038(3) -0.097(3) 0.3069(18) 0.075(12) Uiso 1.00 1 c
H(31A) H 1.268(4) -0.072(3) 0.285(2) 0.121(16) Uiso 1.00 1 c

loop_
_atom_site_aniso_label
_atom_site_aniso_U_11
_atom_site_aniso_U_22
_atom_site_aniso_U_33
_atom_site_aniso_U_12
_atom_site_aniso_U_13
_atom_site_aniso_U_23
Ni(1) 0.0430(2) 0.0668(2) 0.0460(2) 0.00968(19) -0.00243(19) 0.0064(2)
S(1) 0.0497(4) 0.1197(8) 0.0538(5) 0.0043(5) -0.0126(4) 0.0090(5)
S(2) 0.0584(4) 0.0795(6) 0.0763(5) 0.0275(4) 0.0036(5) 0.0187(5)
N(1) 0.0414(12) 0.0548(15) 0.0412(12) -0.0022(11) -0.0014(11) 0.0012(12)
N(2) 0.0414(12) 0.0492(15) 0.0435(12) 0.0094(12) 0.0049(11) 0.0036(11)
C(1) 0.0522(18) 0.091(2) 0.0335(15) -0.0197(18) 0.0040(14) -0.0008(16)
C(2) 0.056(2) 0.133(4) 0.042(2) -0.019(2) 0.0004(17) -0.006(2)
C(3) 0.098(3) 0.110(4) 0.049(2) -0.051(3) 0.019(2) -0.020(2)
C(4) 0.087(3) 0.088(3) 0.0453(18) -0.038(2) 0.019(2) -0.013(2)
C(5) 0.063(2) 0.065(2) 0.0463(17) -0.0204(18) 0.0181(16) -0.0129(15)
C(6) 0.0500(16) 0.069(2) 0.0325(13) -0.0145(17) 0.0092(13) -0.0036(13)
C(7) 0.0333(14) 0.0440(17) 0.0471(16) 0.0047(13) 0.0041(13) -0.0007(14)
C(8) 0.0452(16) 0.0420(16) 0.0439(15) -0.0009(15) 0.0004(13) 0.0016(13)
C(9) 0.0378(14) 0.0416(16) 0.0476(16) -0.0028(13) -0.0021(13) 0.0023(13)
C(10) 0.0449(17) 0.055(2) 0.071(2) 0.0128(16) 0.0024(17) 0.0140(18)
C(11) 0.056(2) 0.077(2) 0.088(2) 0.011(2) -0.012(2) 0.035(2)
C(12) 0.068(2) 0.069(2) 0.053(2) -0.0022(19) -0.0116(16) 0.0170(17)
C(13) 0.0533(15) 0.0526(17) 0.0457(17) -0.0017(16) -0.0005(15) 0.0093(13)
C(14) 0.063(2) 0.077(2) 0.0457(19) -0.016(2) -0.0097(17) 0.0024(18)
C(15) 0.061(2) 0.050(2) 0.065(2) -0.0069(19) -0.0040(19) 0.0105(19)
C(16) 0.073(2) 0.089(3) 0.056(2) -0.003(2) 0.014(2) 0.012(2)
C(17) 0.061(2) 0.053(2) 0.0571(18) 0.0130(17) 0.0191(16) 0.0096(15)
C(18) 0.091(3) 0.048(2) 0.086(2) 0.026(2) 0.034(2) 0.017(2)
C(19) 0.101(3) 0.048(2) 0.085(2) -0.002(2) 0.035(2) -0.001(2)
C(20) 0.086(2) 0.055(2) 0.068(2) -0.012(2) 0.019(2) -0.0048(19)
C(21) 0.065(2) 0.0437(19) 0.0556(19) -0.0024(17) 0.0125(17) 0.0014(16)
C(22) 0.0531(17) 0.045(2) 0.0451(15) 0.0012(15) 0.0120(13) 0.0025(14)
C(23) 0.0367(14) 0.0412(16) 0.0431(15) 0.0011(13) 0.0021(12) 0.0029(12)
C(24) 0.0353(12) 0.0485(16) 0.0450(16) -0.0008(12) -0.0037(13) 0.0045(15)
C(25) 0.0405(13) 0.0380(14) 0.0438(14) 0.0007(11) 0.0011(13) 0.0049(14)
C(26) 0.0450(16) 0.056(2) 0.0508(17) 0.0047(15) 0.0059(14) 0.0125(15)
C(27) 0.061(2) 0.053(2) 0.053(2) 0.0010(17) 0.0083(17) 0.0167(17)
C(28) 0.0438(17) 0.0557(19) 0.0530(17) 0.0002(14) 0.0102(14) 0.0092(14)
C(29) 0.0452(16) 0.0504(18) 0.0503(16) 0.0066(14) 0.0011(14) -0.0025(15)
C(30) 0.0413(15) 0.062(2) 0.0602(18) -0.0081(16) -0.0026(16) 0.0022(17)
C(31) 0.067(2) 0.071(2) 0.081(2) 0.026(2) 0.013(2) 0.011(2)
C(32) 0.069(2) 0.065(2) 0.061(2) -0.002(2) -0.005(2) -0.012(2)

loop_
_atom_type_symbol
_atom_type_description
_atom_type_scat_dispersion_real
_atom_type_scat_dispersion_imag
_atom_type_scat_source
C C 0.003 0.002
;
International Tables for Crystallography
(1992, Vol. C, Tables 4.2.6.8 and 6.1.1.4)
;
H H 0.000 0.000
;
International Tables for Crystallography
(1992, Vol. C, Table 6.1.1.4)
;
N N 0.006 0.003
;
International Tables for Crystallography
(1992, Vol. C, Tables 4.2.6.8 and 6.1.1.4)
;
Ni Ni 0.339 1.112
;
International Tables for Crystallography
(1992, Vol. C, Tables 4.2.6.8 and 6.1.1.4)
;
S S 0.125 0.123
;
International Tables for Crystallography
(1992, Vol. C, Tables 4.2.6.8 and 6.1.1.4)
;

loop_
_geom_angle_atom_site_label_1
_geom_angle_atom_site_label_2
_geom_angle_atom_site_label_3
_geom_angle
S(1) Ni(1) S(2) 95.17(4)
S(1) Ni(1) N(1) 89.38(7)
S(1) Ni(1) N(2) 174.52(8)
S(2) Ni(1) N(1) 174.81(8)
S(2) Ni(1) N(2) 88.93(8)
N(1) Ni(1) N(2) 86.70(10)
Ni(1) S(1) C(1) 97.36(11)
Ni(1) S(2) C(17) 97.59(11)
Ni(1) N(1) C(6) 121.7(2)
Ni(1) N(1) C(7) 117.59(18)
C(6) N(1) C(7) 120.6(2)
Ni(1) N(2) C(22) 122.1(2)
Ni(1) N(2) C(23) 115.98(18)
C(22) N(2) C(23) 121.4(2)
S(1) C(1) C(2) 124.8(3)
S(1) C(1) C(6) 117.4(2)
C(2) C(1) C(6) 117.8(3)
C(1) C(2) C(3) 120.0(3)
C(2) C(3) C(4) 122.3(4)
C(3) C(4) C(5) 119.6(4)
C(4) C(5) C(6) 120.7(3)
N(1) C(6) C(1) 114.0(2)
N(1) C(6) C(5) 126.4(2)
C(1) C(6) C(5) 119.5(3)
N(1) C(7) C(9) 115.0(2)
N(1) C(7) C(23) 106.4(2)
C(9) C(7) C(23) 111.4(2)
C(9) C(8) C(13) 109.2(2)
C(9) C(8) C(14) 106.9(2)
C(13) C(8) C(14) 86.4(2)
C(7) C(9) C(8) 121.3(2)
C(7) C(9) C(10) 120.5(2)
C(8) C(9) C(10) 117.7(2)
C(9) C(10) C(11) 119.6(3)
C(10) C(11) C(12) 109.9(3)
C(11) C(12) C(13) 110.9(2)
C(11) C(12) C(14) 109.9(3)
C(13) C(12) C(14) 87.7(2)
C(8) C(13) C(12) 85.2(2)
C(8) C(13) C(15) 118.9(2)
C(8) C(13) C(16) 112.1(2)
C(12) C(13) C(15) 120.3(2)
C(12) C(13) C(16) 110.5(2)
C(15) C(13) C(16) 108.3(3)
C(8) C(14) C(12) 85.8(2)
S(2) C(17) C(18) 124.4(3)
S(2) C(17) C(22) 116.6(2)
C(18) C(17) C(22) 119.0(3)
C(17) C(18) C(19) 120.6(4)
C(18) C(19) C(20) 120.5(3)
C(19) C(20) C(21) 121.5(4)
C(20) C(21) C(22) 118.8(3)
N(2) C(22) C(17) 114.8(2)
N(2) C(22) C(21) 125.7(2)
C(17) C(22) C(21) 119.5(2)
N(2) C(23) C(7) 107.8(2)
N(2) C(23) C(25) 112.3(2)
C(7) C(23) C(25) 109.0(2)
C(25) C(24) C(29) 110.0(2)
C(25) C(24) C(30) 106.3(2)
C(29) C(24) C(30) 86.9(2)
C(23) C(25) C(24) 117.2(2)
C(23) C(25) C(26) 125.0(2)
C(24) C(25) C(26) 117.8(2)
C(25) C(26) C(27) 118.8(2)
C(26) C(27) C(28) 110.8(2)
C(27) C(28) C(29) 110.8(2)
C(27) C(28) C(30) 109.4(2)
C(29) C(28) C(30) 87.9(2)
C(24) C(29) C(28) 84.6(2)
C(24) C(29) C(31) 112.5(2)
C(24) C(29) C(32) 119.2(2)
C(28) C(29) C(31) 110.8(2)
C(28) C(29) C(32) 119.7(2)
C(31) C(29) C(32) 108.5(3)
C(24) C(30) C(28) 85.7(2)
C(1) C(2) H(2) 102(2)
C(3) C(2) H(2) 138(2)
C(2) C(3) H(3) 121(2)
C(4) C(3) H(3) 117(2)
C(3) C(4) H(4) 118(2)
C(5) C(4) H(4) 123(2)
C(4) C(5) H(5) 124.5(19)
C(6) C(5) H(5) 114.7(19)
N(1) C(7) H(7) 108.4(19)
C(9) C(7) H(7) 105.8(19)
C(23) C(7) H(7) 110(2)
C(9) C(8) H(8) 114.3(15)
C(13) C(8) H(8) 118.6(16)
C(14) C(8) H(8) 118.1(15)
C(9) C(10) H(10) 117(2)
C(11) C(10) H(10) 124(2)
C(10) C(11) H(11B) 106(2)
C(10) C(11) H(11A) 106(2)
C(12) C(11) H(11B) 116(2)
C(12) C(11) H(11A) 114(2)
H(11B) C(11) H(11A) 104(2)
C(11) C(12) H(12) 111.2(16)
C(13) C(12) H(12) 119.6(16)
C(14) C(12) H(12) 115.4(17)
C(8) C(14) H(14A) 112(2)
C(8) C(14) H(14B) 112(2)
C(12) C(14) H(14A) 111.3(18)
C(12) C(14) H(14B) 112.9(19)
H(14A) C(14) H(14B) 118(2)
C(13) C(15) H(15C) 112(2)
C(13) C(15) H(15B) 111(2)
C(13) C(15) H(15A) 113(2)
H(15C) C(15) H(15B) 101(3)
H(15C) C(15) H(15A) 113(3)
H(15B) C(15) H(15A) 107(3)
C(13) C(16) H(16C) 105(2)
C(13) C(16) H(16B) 114(2)
C(13) C(16) H(16A) 104(2)
H(16C) C(16) H(16B) 107(3)
H(16C) C(16) H(16A) 111(3)
H(16B) C(16) H(16A) 115(3)
C(17) C(18) H(18) 118(2)
C(19) C(18) H(18) 121(2)
C(18) C(19) H(19) 124.0(19)
C(20) C(19) H(19) 115(2)
C(19) C(20) H(20) 120(2)
C(21) C(20) H(20) 118(2)
C(20) C(21) H(21) 120.7(18)
C(22) C(21) H(21) 120.4(18)
N(2) C(23) H(23) 108.3(14)
C(7) C(23) H(23) 109.6(14)
C(25) C(23) H(23) 109.8(14)
C(25) C(24) H(24) 113.6(14)
C(29) C(24) H(24) 118.5(14)
C(30) C(24) H(24) 118.3(14)
C(25) C(26) H(26) 123.0(18)
C(27) C(26) H(26) 118.2(18)
C(26) C(27) H(27A) 109.2(18)
C(26) C(27) H(27B) 112(2)
C(28) C(27) H(27A) 113.2(18)
C(28) C(27) H(27B) 110(2)
H(27A) C(27) H(27B) 101(2)
C(27) C(28) H(28) 111.2(18)
C(29) C(28) H(28) 112.4(18)
C(30) C(28) H(28) 122.9(18)
C(24) C(30) H(30B) 107(2)
C(24) C(30) H(30A) 115.8(18)
C(28) C(30) H(30B) 113(2)
C(28) C(30) H(30A) 119.7(17)
H(30B) C(30) H(30A) 113(2)
C(29) C(31) H(31C) 107(2)
C(29) C(31) H(31B) 112(2)
C(29) C(31) H(31A) 103(2)
H(31C) C(31) H(31B) 111(3)
H(31C) C(31) H(31A) 115(3)
H(31B) C(31) H(31A) 109(3)
C(29) C(32) H(32A) 107(2)
C(29) C(32) H(32B) 111(2)
C(29) C(32) H(32C) 108(2)
H(32A) C(32) H(32B) 103(2)
H(32A) C(32) H(32C) 112(3)
H(32B) C(32) H(32C) 115(3)

loop_
_geom_bond_atom_site_label_1
_geom_bond_atom_site_label_2
_geom_bond_distance
Ni(1) S(1) 2.1267(10)
Ni(1) S(2) 2.1331(10)
Ni(1) N(1) 1.814(2)
Ni(1) N(2) 1.806(2)
S(1) C(1) 1.718(4)
S(2) C(17) 1.729(3)
N(1) C(6) 1.357(4)
N(1) C(7) 1.467(3)
N(2) C(22) 1.357(4)
N(2) C(23) 1.468(3)
C(1) C(2) 1.442(6)
C(1) C(6) 1.420(4)
C(2) C(3) 1.334(8)
C(3) C(4) 1.399(6)
C(4) C(5) 1.365(5)
C(5) C(6) 1.408(4)
C(7) C(9) 1.527(4)
C(7) C(23) 1.554(4)
C(8) C(9) 1.506(4)
C(8) C(13) 1.575(4)
C(8) C(14) 1.559(4)
C(9) C(10) 1.325(4)
C(10) C(11) 1.508(5)
C(11) C(12) 1.518(5)
C(12) C(13) 1.548(4)
C(12) C(14) 1.548(5)
C(13) C(15) 1.515(5)
C(13) C(16) 1.540(5)
C(17) C(18) 1.406(5)
C(17) C(22) 1.408(4)
C(18) C(19) 1.354(7)
C(19) C(20) 1.382(6)
C(20) C(21) 1.373(5)
C(21) C(22) 1.417(4)
C(23) C(25) 1.520(4)
C(24) C(25) 1.514(3)
C(24) C(29) 1.577(4)
C(24) C(30) 1.552(4)
C(25) C(26) 1.327(4)
C(26) C(27) 1.505(4)
C(27) C(28) 1.522(4)
C(28) C(29) 1.555(4)
C(28) C(30) 1.546(4)
C(29) C(31) 1.533(5)
C(29) C(32) 1.518(5)
C(2) H(2) 0.95(3)
C(3) H(3) 1.07(5)
C(4) H(4) 1.00(4)
C(5) H(5) 0.95(3)
C(7) H(7) 0.91(3)
C(8) H(8) 1.02(2)
C(10) H(10) 0.97(3)
C(11) H(11B) 1.05(4)
C(11) H(11A) 0.91(3)
C(12) H(12) 1.05(3)
C(14) H(14A) 1.06(3)
C(14) H(14B) 0.90(3)
C(15) H(15C) 0.91(4)
C(15) H(15B) 1.04(4)
C(15) H(15A) 1.03(5)
C(16) H(16C) 1.03(4)
C(16) H(16B) 0.94(3)
C(16) H(16A) 1.04(4)
C(18) H(18) 0.85(3)
C(19) H(19) 1.13(4)
C(20) H(20) 0.92(4)
C(21) H(21) 0.97(3)
C(23) H(23) 1.10(2)
C(24) H(24) 1.04(2)
C(26) H(26) 1.02(3)
C(27) H(27A) 1.01(3)
C(27) H(27B) 0.86(3)
C(28) H(28) 0.94(3)
C(30) H(30B) 0.98(3)
C(30) H(30A) 0.98(3)
C(31) H(31C) 1.01(4)
C(31) H(31B) 1.10(4)
C(31) H(31A) 1.04(5)
C(32) H(32A) 1.05(4)
C(32) H(32B) 1.01(3)
C(32) H(32C) 0.99(4)

loop_
_geom_contact_atom_site_label_1
_geom_contact_atom_site_label_2
_geom_contact_distance
_geom_contact_site_symmetry_2
C(3) C(11) 3.527(6) 44602
C(4) C(27) 3.502(5) 74503
C(4) C(28) 3.499(5) 74503
C(11) C(3) 3.527(6) 54602
C(22) C(30) 3.594(4) 45602
C(27) C(4) 3.502(5) 75503
C(28) C(4) 3.499(5) 75503
C(30) C(22) 3.594(4) 55602
Ni(1) H(21) 3.25(3) 45602
S(1) H(21) 3.50(3) 45602
S(1) H(20) 3.26(4) 45602
S(1) H(12) 3.10(3) 65404
S(1) H(3) 2.85(4) 65503
S(2) H(21) 3.49(3) 45602
S(2) H(23) 3.30(2) 45602
S(2) H(14B) 3.16(3) 45602
N(1) H(20) 3.37(4) 45602
N(2) H(30A) 3.58(3) 45602
C(1) H(20) 3.03(4) 45602
C(1) H(12) 3.30(3) 65404
C(2) H(14A) 3.17(3) 65404
C(2) H(14B) 3.60(3) 65404
C(2) H(31B) 3.30(4) 45501
C(2) H(31A) 3.46(4) 45501
C(3) H(11B) 3.33(3) 44602
C(3) H(11A) 2.88(3) 44602
C(3) H(14A) 3.34(3) 65404
C(3) H(28) 3.05(3) 74503
C(4) H(11A) 3.01(3) 44602
C(4) H(27A) 3.35(3) 74503
C(4) H(27B) 3.12(3) 74503
C(4) H(28) 2.79(3) 74503
C(4) H(18) 3.37(3) 54501
C(5) H(27A) 3.54(3) 74503
C(5) H(27B) 3.32(3) 74503
C(6) H(20) 3.16(4) 45602
C(8) H(20) 3.54(4) 45602
C(8) H(30A) 3.20(3) 45602
C(10) H(19) 3.10(4) 54501
C(11) H(19) 3.07(4) 54501
C(11) H(3) 3.22(4) 54602
C(13) H(20) 3.54(4) 45602
C(14) H(2) 3.53(3) 65504
C(14) H(30A) 3.23(3) 45602
C(15) H(20) 3.26(4) 45602
C(15) H(19) 3.48(4) 54501
C(15) H(10) 3.40(3) 44602
C(15) H(31C) 3.03(4) 44602
C(16) H(32A) 3.27(4) 65504
C(16) H(32B) 3.06(3) 65504
C(16) H(27A) 3.53(3) 65504
C(16) H(27B) 3.56(3) 45602
C(17) H(30B) 3.29(3) 45602
C(17) H(24) 3.11(2) 45602
C(18) H(16B) 3.57(4) 55602
C(18) H(30B) 3.37(3) 45602
C(18) H(24) 2.90(2) 45602
C(18) H(4) 3.22(4) 56501
C(19) H(16B) 3.07(4) 55602
C(19) H(11B) 3.24(4) 56501
C(19) H(30B) 3.22(3) 45602
C(19) H(24) 3.45(2) 45602
C(19) H(15C) 3.44(3) 56501
C(19) H(15A) 3.10(5) 55602
C(19) H(31B) 3.01(4) 45602
C(20) H(16B) 2.81(4) 55602
C(20) H(8) 3.48(2) 55602
C(20) H(30B) 2.98(3) 45602
C(20) H(15A) 2.89(5) 55602
C(20) H(31B) 3.06(4) 45602
C(21) H(16B) 3.09(3) 55602
C(21) H(8) 3.42(2) 55602
C(21) H(30B) 2.91(3) 45602
C(22) H(30B) 3.05(3) 45602
C(22) H(30A) 3.42(3) 45602
C(26) H(32A) 3.51(3) 75503
C(27) H(16C) 3.55(4) 65404
C(27) H(14A) 3.58(3) 55602
C(27) H(4) 3.38(4) 75503
C(27) H(16A) 3.38(4) 55602
C(27) H(32C) 3.34(3) 75503
C(28) H(4) 3.19(4) 75503
C(30) H(8) 3.49(2) 55602
C(30) H(14A) 3.37(3) 55602
C(31) H(2) 3.26(3) 65501
C(31) H(11B) 3.43(4) 54602
C(31) H(15B) 3.15(4) 54602
C(32) H(16C) 3.37(4) 65404
C(32) H(27B) 3.45(3) 74503
C(32) H(26) 3.33(3) 74503
C(32) H(16A) 3.44(4) 65404
H(21) Ni(1) 3.25(3) 55602
H(21) S(1) 3.50(2) 55602
H(21) S(2) 3.49(3) 55602
H(21) H(16B) 3.41(4) 55602
H(21) H(8) 2.93(4) 55602
H(21) H(30B) 3.41(4) 45602
H(2) C(14) 3.53(3) 65404
H(2) C(31) 3.26(3) 45501
H(2) H(12) 3.45(4) 65404
H(2) H(14A) 3.32(5) 65404
H(2) H(14B) 3.30(4) 65404
H(2) H(31B) 2.83(5) 45501
H(2) H(31A) 2.76(6) 45501
H(5) H(19) 3.36(5) 54501
H(5) H(27A) 3.36(4) 74503
H(5) H(27B) 3.45(4) 74503
H(20) S(1) 3.26(4) 55602
H(20) N(1) 3.37(4) 55602
H(20) C(1) 3.03(4) 55602
H(20) C(6) 3.16(4) 55602
H(20) C(8) 3.54(4) 55602
H(20) C(13) 3.54(4) 55602
H(20) C(15) 3.26(4) 55602
H(20) H(16B) 2.95(5) 55602
H(20) H(8) 3.04(5) 55602
H(20) H(30B) 3.45(5) 45602
H(20) H(15A) 2.39(6) 55602
H(20) H(31B) 3.19(6) 45602
H(19) C(10) 3.10(4) 56501
H(19) C(11) 3.07(4) 56501
H(19) C(15) 3.48(4) 56501
H(19) H(5) 3.36(5) 56501
H(19) H(16B) 3.49(5) 55602
H(19) H(10) 2.94(5) 56501
H(19) H(11B) 2.22(5) 56501
H(19) H(11A) 3.51(5) 56501
H(19) H(31C) 3.33(5) 45602
H(19) H(15C) 2.63(5) 56501
H(19) H(15B) 3.51(5) 56501
H(19) H(15A) 2.73(6) 55602
H(19) H(31B) 3.07(6) 45602
H(23) S(2) 3.30(2) 55602
H(16C) C(27) 3.55(4) 65504
H(16C) C(32) 3.37(4) 65504
H(16C) H(32A) 3.14(6) 65504
H(16C) H(32B) 2.62(5) 65504
H(16C) H(27A) 2.68(5) 65504
H(16C) H(31C) 3.60(6) 44602
H(16B) C(18) 3.57(4) 45602
H(16B) C(19) 3.07(4) 45602
H(16B) C(20) 2.81(4) 45602
H(16B) C(21) 3.09(3) 45602
H(16B) H(21) 3.41(4) 45602
H(16B) H(20) 2.95(5) 45602
H(16B) H(19) 3.49(5) 45602
H(16B) H(32A) 2.99(5) 65504
H(16B) H(32B) 3.25(5) 65504
H(16B) H(27A) 3.51(5) 65504
H(16B) H(26) 3.58(5) 45602
H(8) C(20) 3.48(2) 45602
H(8) C(21) 3.42(2) 45602
H(8) C(30) 3.49(2) 45602
H(8) H(21) 2.93(4) 45602
H(8) H(20) 3.04(5) 45602
H(8) H(30A) 2.52(4) 45602
H(10) C(15) 3.40(3) 54602
H(10) H(19) 2.94(5) 54501
H(10) H(15C) 3.60(5) 54602
H(10) H(15B) 2.96(5) 54602
H(10) H(15A) 2.97(6) 54602
H(10) H(18) 3.46(5) 55602
H(11B) C(3) 3.33(3) 54602
H(11B) C(19) 3.24(4) 54501
H(11B) C(31) 3.43(4) 44602
H(11B) H(19) 2.22(5) 54501
H(11B) H(31C) 2.95(5) 44602
H(11B) H(3) 3.25(6) 54602
H(11B) H(15A) 3.55(6) 54602
H(11B) H(31B) 3.21(6) 44602
H(11A) C(3) 2.88(3) 54602
H(11A) C(4) 3.01(3) 54602
H(11A) H(19) 3.51(5) 54501
H(11A) H(3) 2.60(6) 54602
H(11A) H(4) 2.83(6) 54602
H(11A) H(18) 3.30(5) 55602
H(12) S(1) 3.10(3) 65504
H(12) C(1) 3.30(3) 65504
H(12) H(2) 3.45(4) 65504
H(12) H(31C) 3.56(5) 44602
H(12) H(3) 3.13(5) 54602
H(14A) C(2) 3.17(3) 65504
H(14A) C(3) 3.34(3) 65504
H(14A) C(27) 3.58(3) 45602
H(14A) C(30) 3.37(3) 45602
H(14A) H(2) 3.32(5) 65504
H(14A) H(27B) 2.93(4) 45602
H(14A) H(30A) 2.72(4) 45602
H(14B) S(2) 3.16(3) 55602
H(14B) C(2) 3.60(3) 65504
H(14B) H(2) 3.30(4) 65504
H(14B) H(30A) 3.54(4) 45602
H(32A) C(16) 3.27(4) 65404
H(32A) C(26) 3.51(4) 74503
H(32A) H(16C) 3.14(6) 65404
H(32A) H(16B) 2.99(5) 65404
H(32A) H(27B) 3.43(5) 74503
H(32A) H(26) 2.71(5) 74503
H(32A) H(16A) 3.22(6) 65404
H(32B) C(16) 3.06(3) 65404
H(32B) H(16C) 2.62(5) 65404
H(32B) H(16B) 3.25(5) 65404
H(32B) H(27B) 3.48(5) 74503
H(32B) H(16A) 2.88(5) 65404
H(27A) C(4) 3.35(3) 75503
H(27A) C(5) 3.54(3) 75503
H(27A) C(16) 3.53(3) 65404
H(27A) H(5) 3.36(4) 75503
H(27A) H(16C) 2.68(5) 65404
H(27A) H(16B) 3.51(5) 65404
H(27A) H(4) 3.10(5) 75503
H(27A) H(32C) 2.98(5) 75503
H(27B) C(4) 3.12(3) 75503
H(27B) C(5) 3.32(3) 75503
H(27B) C(16) 3.56(3) 55602
H(27B) C(32) 3.45(3) 75503
H(27B) H(5) 3.45(4) 75503
H(27B) H(14A) 2.93(4) 55602
H(27B) H(32A) 3.43(5) 75503
H(27B) H(32B) 3.48(5) 75503
H(27B) H(4) 3.25(5) 75503
H(27B) H(16A) 2.65(5) 55602
H(27B) H(32C) 2.96(4) 75503
H(26) C(32) 3.33(3) 75503
H(26) H(16B) 3.58(5) 55602
H(26) H(32A) 2.71(5) 75503
H(26) H(32C) 3.08(5) 75503
H(31C) C(15) 3.03(4) 54602
H(31C) H(19) 3.33(5) 55602
H(31C) H(16C) 3.60(6) 54602
H(31C) H(11B) 2.95(5) 54602
H(31C) H(12) 3.56(5) 54602
H(31C) H(15C) 3.00(5) 54602
H(31C) H(15B) 2.14(6) 54602
H(28) C(3) 3.05(3) 75503
H(28) C(4) 2.79(3) 75503
H(28) H(3) 2.84(5) 75503
H(28) H(4) 2.39(5) 75503
H(30B) C(17) 3.29(3) 55602
H(30B) C(18) 3.37(3) 55602
H(30B) C(19) 3.22(3) 55602
H(30B) C(20) 2.98(3) 55602
H(30B) C(21) 2.91(3) 55602
H(30B) C(22) 3.05(3) 55602
H(30B) H(21) 3.41(4) 55602
H(30B) H(20) 3.45(5) 55602
H(30A) N(2) 3.58(3) 55602
H(30A) C(8) 3.20(3) 55602
H(30A) C(14) 3.23(3) 55602
H(30A) C(22) 3.42(3) 55602
H(30A) H(8) 2.52(4) 55602
H(30A) H(14A) 2.72(4) 55602
H(30A) H(14B) 3.54(4) 55602
H(30A) H(16A) 3.31(5) 55602
H(24) C(17) 3.11(2) 55602
H(24) C(18) 2.90(2) 55602
H(24) C(19) 3.45(2) 55602
H(24) H(18) 2.87(4) 55602
H(3) S(1) 2.85(5) 64503
H(3) C(11) 3.22(4) 44602
H(3) H(11B) 3.25(6) 44602
H(3) H(11A) 2.60(6) 44602
H(3) H(12) 3.13(5) 44602
H(3) H(28) 2.84(5) 74503
H(4) C(18) 3.22(4) 54501
H(4) C(27) 3.38(4) 74503
H(4) C(28) 3.19(4) 74503
H(4) H(11A) 2.83(6) 44602
H(4) H(27A) 3.10(5) 74503
H(4) H(27B) 3.25(5) 74503
H(4) H(28) 2.39(5) 74503
H(4) H(18) 2.61(6) 54501
H(15C) C(19) 3.44(3) 54501
H(15C) H(19) 2.63(5) 54501
H(15C) H(10) 3.60(5) 44602
H(15C) H(31C) 3.00(5) 44602
H(15C) H(18) 3.27(5) 54501
H(15B) C(31) 3.15(4) 44602
H(15B) H(19) 3.51(5) 54501
H(15B) H(10) 2.96(5) 44602
H(15B) H(31C) 2.14(6) 44602
H(15B) H(32C) 3.20(5) 44602
H(15A) C(19) 3.10(5) 45602
H(15A) C(20) 2.89(5) 45602
H(15A) H(20) 2.39(6) 45602
H(15A) H(19) 2.73(6) 45602
H(15A) H(10) 2.97(6) 44602
H(15A) H(11B) 3.55(6) 44602
H(16A) C(27) 3.38(4) 45602
H(16A) C(32) 3.44(4) 65504
H(16A) H(32A) 3.22(6) 65504
H(16A) H(32B) 2.88(5) 65504
H(16A) H(27B) 2.65(5) 45602
H(16A) H(30A) 3.31(5) 45602
H(18) C(4) 3.37(3) 56501
H(18) H(10) 3.46(5) 45602
H(18) H(11A) 3.30(5) 45602
H(18) H(24) 2.87(4) 45602
H(18) H(4) 2.61(6) 56501
H(18) H(15C) 3.27(5) 56501
H(31B) C(2) 3.30(4) 65501
H(31B) C(19) 3.01(4) 55602
H(31B) C(20) 3.06(4) 55602
H(31B) H(2) 2.83(5) 65501
H(31B) H(20) 3.19(6) 55602
H(31B) H(19) 3.07(6) 55602
H(31B) H(11B) 3.21(6) 54602
H(32C) C(27) 3.34(3) 74503
H(32C) H(27A) 2.98(5) 74503
H(32C) H(27B) 2.96(4) 74503
H(32C) H(26) 3.08(5) 74503
H(32C) H(15B) 3.20(5) 54602
H(31A) C(2) 3.46(4) 65501
H(31A) H(2) 2.76(6) 65501

loop_
_geom_torsion_atom_site_label_1
_geom_torsion_atom_site_label_2
_geom_torsion_atom_site_label_3
_geom_torsion_atom_site_label_4
_geom_torsion
S(1) Ni(1) S(2) C(17) -178.04(12)
S(2) Ni(1) S(1) C(1) -179.45(11)
S(1) Ni(1) N(1) C(6) 1.6(2)
S(1) Ni(1) N(1) C(7) 179.34(19)
N(1) Ni(1) S(1) C(1) -1.95(13)
S(1) Ni(1) N(2) C(22) 139.8(8)
S(1) Ni(1) N(2) C(23) -31.7(10)
N(2) Ni(1) S(1) C(1) 42.2(9)
S(2) Ni(1) N(1) C(6) 152.9(7)
S(2) Ni(1) N(1) C(7) -29.4(9)
N(1) Ni(1) S(2) C(17) 30.8(8)
S(2) Ni(1) N(2) C(22) 1.2(2)
S(2) Ni(1) N(2) C(23) -170.27(19)
N(2) Ni(1) S(2) C(17) -1.68(14)
N(1) Ni(1) N(2) C(22) -176.0(2)
N(1) Ni(1) N(2) C(23) 12.5(2)
N(2) Ni(1) N(1) C(6) -174.6(2)
N(2) Ni(1) N(1) C(7) 3.2(2)
Ni(1) S(1) C(1) C(2) -178.0(2)
Ni(1) S(1) C(1) C(6) 2.4(2)
Ni(1) S(2) C(17) C(18) -178.8(3)
Ni(1) S(2) C(17) C(22) 2.2(2)
Ni(1) N(1) C(6) C(1) -0.3(3)
Ni(1) N(1) C(6) C(5) -179.3(2)
Ni(1) N(1) C(7) C(9) 107.6(2)
Ni(1) N(1) C(7) C(23) -16.2(2)
C(6) N(1) C(7) C(9) -74.6(3)
C(6) N(1) C(7) C(23) 161.5(2)
C(7) N(1) C(6) C(1) -178.0(2)
C(7) N(1) C(6) C(5) 3.0(4)
Ni(1) N(2) C(22) C(17) 0.0(3)
Ni(1) N(2) C(22) C(21) 179.3(2)
Ni(1) N(2) C(23) C(7) -23.6(2)
Ni(1) N(2) C(23) C(25) 96.4(2)
C(22) N(2) C(23) C(7) 164.8(2)
C(22) N(2) C(23) C(25) -75.1(3)
C(23) N(2) C(22) C(17) 171.1(2)
C(23) N(2) C(22) C(21) -9.7(4)
S(1) C(1) C(2) C(3) -178.8(3)
S(1) C(1) C(6) N(1) -1.7(3)
S(1) C(1) C(6) C(5) 177.4(2)
C(2) C(1) C(6) N(1) 178.7(2)
C(2) C(1) C(6) C(5) -2.2(4)
C(6) C(1) C(2) C(3) 0.7(5)
C(1) C(2) C(3) C(4) 1.6(6)
C(2) C(3) C(4) C(5) -2.5(6)
C(3) C(4) C(5) C(6) 0.9(5)
C(4) C(5) C(6) N(1) -179.7(3)
C(4) C(5) C(6) C(1) 1.4(4)
N(1) C(7) C(9) C(8) -54.0(3)
N(1) C(7) C(9) C(10) 134.3(3)
N(1) C(7) C(23) N(2) 23.6(2)
N(1) C(7) C(23) C(25) -98.5(2)
C(9) C(7) C(23) N(2) -102.4(2)
C(9) C(7) C(23) C(25) 135.5(2)
C(23) C(7) C(9) C(8) 67.2(3)
C(23) C(7) C(9) C(10) -104.5(3)
C(9) C(8) C(13) C(12) 78.1(2)
C(9) C(8) C(13) C(15) -44.0(3)
C(9) C(8) C(13) C(16) -171.7(2)
C(13) C(8) C(9) C(7) 142.3(2)
C(13) C(8) C(9) C(10) -45.8(3)
C(9) C(8) C(14) C(12) -80.4(2)
C(14) C(8) C(9) C(7) -125.7(2)
C(14) C(8) C(9) C(10) 46.2(3)
C(13) C(8) C(14) C(12) 28.5(2)
C(14) C(8) C(13) C(12) -28.5(2)
C(14) C(8) C(13) C(15) -150.6(3)
C(14) C(8) C(13) C(16) 81.7(3)
C(7) C(9) C(10) C(11) 173.2(2)
C(8) C(9) C(10) C(11) 1.3(4)
C(9) C(10) C(11) C(12) -2.1(4)
C(10) C(11) C(12) C(13) 49.5(4)
C(10) C(11) C(12) C(14) -45.8(4)
C(11) C(12) C(13) C(8) -81.8(3)
C(11) C(12) C(13) C(15) 39.0(4)
C(11) C(12) C(13) C(16) 166.3(3)
C(11) C(12) C(14) C(8) 82.4(3)
C(13) C(12) C(14) C(8) -29.0(2)
C(14) C(12) C(13) C(8) 28.7(2)
C(14) C(12) C(13) C(15) 149.5(3)
C(14) C(12) C(13) C(16) -83.2(3)
S(2) C(17) C(18) C(19) 179.7(3)
S(2) C(17) C(22) N(2) -1.7(3)
S(2) C(17) C(22) C(21) 179.0(2)
C(18) C(17) C(22) N(2) 179.3(3)
C(18) C(17) C(22) C(21) -0.0(4)
C(22) C(17) C(18) C(19) -1.4(6)
C(17) C(18) C(19) C(20) 1.1(7)
C(18) C(19) C(20) C(21) 0.7(6)
C(19) C(20) C(21) C(22) -2.1(5)
C(20) C(21) C(22) N(2) -177.5(3)
C(20) C(21) C(22) C(17) 1.7(4)
N(2) C(23) C(25) C(24) 170.0(2)
N(2) C(23) C(25) C(26) -10.7(4)
C(7) C(23) C(25) C(24) -70.6(3)
C(7) C(23) C(25) C(26) 108.7(3)
C(25) C(24) C(29) C(28) 77.8(2)
C(25) C(24) C(29) C(31) -172.0(2)
C(25) C(24) C(29) C(32) -43.3(3)
C(29) C(24) C(25) C(23) 133.2(2)
C(29) C(24) C(25) C(26) -46.2(3)
C(25) C(24) C(30) C(28) -81.4(2)
C(30) C(24) C(25) C(23) -134.2(2)
C(30) C(24) C(25) C(26) 46.5(3)
C(29) C(24) C(30) C(28) 28.6(2)
C(30) C(24) C(29) C(28) -28.5(2)
C(30) C(24) C(29) C(31) 81.8(3)
C(30) C(24) C(29) C(32) -149.6(3)
C(23) C(25) C(26) C(27) -177.3(2)
C(24) C(25) C(26) C(27) 2.0(4)
C(25) C(26) C(27) C(28) -3.4(4)
C(26) C(27) C(28) C(29) 50.7(3)
C(26) C(27) C(28) C(30) -44.6(3)
C(27) C(28) C(29) C(24) -81.4(2)
C(27) C(28) C(29) C(31) 166.6(3)
C(27) C(28) C(29) C(32) 39.3(4)
C(27) C(28) C(30) C(24) 82.3(2)
C(29) C(28) C(30) C(24) -29.0(2)
C(30) C(28) C(29) C(24) 28.6(2)
C(30) C(28) C(29) C(31) -83.4(3)
C(30) C(28) C(29) C(32) 149.2(3)
